data_7056620
loop_
_publ_author_name
'Raje, Sakthi'
'Mani, Kalaikodikumaran'
'MinnathParsutkar, Mahesh'
'Angamuthu, Raja'

_publ_section_title
;
 Metal ions as external stimuli in stereoselective self-sorting of
 koneramines and thiokoneramines
;
_journal_name_full 'New J. Chem.'
_journal_paper_doi 10.1039/C7NJ01941F
_journal_year 2017
_chemical_formula_moiety 'C24 H27 Cd Cl2 N5 O S'
_chemical_formula_sum 'C24 H27 Cd Cl2 N5 O S'
_chemical_formula_weight 616.87
_chemical_name_common 'Cadmium Complex'
_chemical_name_systematic
;
 ?
;
_space_group_IT_number 14
_symmetry_cell_setting monoclinic
_symmetry_space_group_name_Hall '-P 2yn'
_symmetry_space_group_name_H-M 'P 1 21/n 1'
_atom_sites_solution_hydrogens geom
_atom_sites_solution_primary direct
_atom_sites_solution_secondary difmap
_audit_creation_method SHELXL-97
_audit_update_record
;
2017-09-04 deposited with the CCDC.
2017-09-06 downloaded from the CCDC.
;
_cell_angle_alpha 90.00
_cell_angle_beta 109.974(3)
_cell_angle_gamma 90.00
_cell_formula_units_Z 4
_cell_length_a 12.5375(12)
_cell_length_b 14.0018(12)
_cell_length_c 15.3625(15)
_cell_measurement_reflns_used 5290
_cell_measurement_temperature 123(2)
_cell_measurement_theta_max 25.02
_cell_measurement_theta_min 2.33
_cell_volume 2534.6(4)
_computing_cell_refinement 'Bruker SAINT'
_computing_data_collection 'Bruker APEX2'
_computing_data_reduction 'Bruker SAINT'
_computing_molecular_graphics 'Bruker SHELXTL'
_computing_publication_material 'Bruker SHELXTL'
_computing_structure_refinement 'SHELXL-97 (Sheldrick, 2008)'
_computing_structure_solution 'SHELXS-97 (Sheldrick, 2008)'
_diffrn_ambient_temperature 273(2)
_diffrn_measured_fraction_theta_full 0.996
_diffrn_measured_fraction_theta_max 0.996
_diffrn_measurement_device_type 'Bruker APEX-II CCD'
_diffrn_measurement_method '\f and \w scans'
_diffrn_radiation_monochromator graphite
_diffrn_radiation_source 'fine-focus sealed tube'
_diffrn_radiation_type MoK\a
_diffrn_radiation_wavelength 0.71073
_diffrn_reflns_av_R_equivalents 0.0748
_diffrn_reflns_av_sigmaI/netI 0.0724
_diffrn_reflns_limit_h_max 14
_diffrn_reflns_limit_h_min -14
_diffrn_reflns_limit_k_max 16
_diffrn_reflns_limit_k_min -16
_diffrn_reflns_limit_l_max 18
_diffrn_reflns_limit_l_min -18
_diffrn_reflns_number 19979
_diffrn_reflns_theta_full 25.11
_diffrn_reflns_theta_max 25.11
_diffrn_reflns_theta_min 2.03
_exptl_absorpt_coefficient_mu 1.182
_exptl_absorpt_correction_type none
_exptl_crystal_colour colourless
_exptl_crystal_density_diffrn 1.617
_exptl_crystal_density_method 'not measured'
_exptl_crystal_description prisam
_exptl_crystal_F_000 1248
_exptl_crystal_size_max 0.22
_exptl_crystal_size_mid 0.20
_exptl_crystal_size_min 0.18
_refine_diff_density_max 0.758
_refine_diff_density_min -0.512
_refine_diff_density_rms 0.115
_refine_ls_extinction_method none
_refine_ls_goodness_of_fit_ref 0.834
_refine_ls_hydrogen_treatment mixed
_refine_ls_matrix_type full
_refine_ls_number_parameters 309
_refine_ls_number_reflns 4501
_refine_ls_number_restraints 0
_refine_ls_restrained_S_all 0.834
_refine_ls_R_factor_all 0.0775
_refine_ls_R_factor_gt 0.0419
_refine_ls_shift/su_max 0.001
_refine_ls_shift/su_mean 0.000
_refine_ls_structure_factor_coef Fsqd
_refine_ls_weighting_details 'calc w=1/[\s^2^(Fo^2^)+(0.1000P)^2^+0.6313P] where P=(Fo^2^+2Fc^2^)/3'
_refine_ls_weighting_scheme calc
_refine_ls_wR_factor_gt 0.1031
_refine_ls_wR_factor_ref 0.1286
_reflns_number_gt 3218
_reflns_number_total 4501
_reflns_threshold_expression >2sigma(I)
_cod_data_source_file c7nj01941f2.cif
_cod_data_source_block anti-[Cd(LPhSCH2CH2OH)Cl2]CH3CN
_cod_original_sg_symbol_H-M 'P 21/n'
_cod_database_code 7056620

loop_
_symmetry_equiv_pos_as_xyz
'x, y, z'
'-x+1/2, y+1/2, -z+1/2'
'-x, -y, -z'
'x-1/2, -y-1/2, z-1/2'

loop_
_atom_site_label
_atom_site_type_symbol
_atom_site_fract_x
_atom_site_fract_y
_atom_site_fract_z
_atom_site_U_iso_or_equiv
_atom_site_adp_type
_atom_site_occupancy
_atom_site_symmetry_multiplicity
_atom_site_calc_flag
_atom_site_refinement_flags
Cd1 Cd 0.62934(3) 0.22249(3) 0.10477(3) 0.01509(15) Uani 1 1 d .
Cl1 Cl 0.58452(12) 0.20219(9) 0.24842(9) 0.0218(3) Uani 1 1 d .
C15 C 1.0991(4) 0.2487(4) 0.1358(4) 0.0177(12) Uani 1 1 d .
C18 C 1.2887(5) 0.2724(4) 0.0808(4) 0.0267(14) Uani 1 1 d .
H4 H 1.3510 0.2811 0.0618 0.032 Uiso 1 1 calc R
C16 C 1.0984(5) 0.2158(4) 0.0502(4) 0.0197(12) Uani 1 1 d .
H6 H 1.0351 0.1838 0.0112 0.024 Uiso 1 1 calc R
C19 C 1.2924(5) 0.3018(4) 0.1688(4) 0.0254(14) Uani 1 1 d .
H3 H 1.3584 0.3290 0.2093 0.030 Uiso 1 1 calc R
C20 C 1.1994(5) 0.2909(4) 0.1963(4) 0.0237(13) Uani 1 1 d .
H2 H 1.2027 0.3113 0.2548 0.028 Uiso 1 1 calc R
C17 C 1.1911(5) 0.2304(4) 0.0229(4) 0.0239(13) Uani 1 1 d .
H5 H 1.1874 0.2114 -0.0361 0.029 Uiso 1 1 calc R
N4 N 1.0065(4) 0.2404(3) 0.1659(3) 0.0185(10) Uani 1 1 d .
N2 N 0.8146(4) 0.2834(3) 0.1228(3) 0.0152(10) Uani 1 1 d .
C6 C 0.8922(4) 0.2135(3) 0.1057(3) 0.0146(11) Uani 1 1 d .
H7 H 0.8875 0.2173 0.0408 0.018 Uiso 1 1 calc R
C14 C 0.9979(5) 0.3029(4) 0.2407(4) 0.0206(12) Uani 1 1 d .
H10A H 1.0257 0.3666 0.2358 0.025 Uiso 1 1 calc R
H10B H 1.0404 0.2768 0.3011 0.025 Uiso 1 1 calc R
C13 C 0.8712(4) 0.3041(4) 0.2248(3) 0.0177(12) Uani 1 1 d .
H9A H 0.8519 0.2557 0.2621 0.021 Uiso 1 1 calc R
H9B H 0.8481 0.3661 0.2404 0.021 Uiso 1 1 calc R
Cl2 Cl 0.48030(11) 0.17357(9) -0.03679(9) 0.0200(3) Uani 1 1 d .
N3 N 0.6250(3) 0.3907(3) 0.1001(3) 0.0156(10) Uani 1 1 d .
N1 N 0.7578(4) 0.0967(3) 0.1271(3) 0.0158(10) Uani 1 1 d .
C12 C 0.5454(5) 0.4445(4) 0.1155(3) 0.0188(12) Uani 1 1 d .
H15 H 0.4838 0.4141 0.1242 0.023 Uiso 1 1 calc R
C4 C 0.9414(4) 0.0403(4) 0.1403(3) 0.0176(12) Uani 1 1 d .
H17 H 1.0139 0.0532 0.1396 0.021 Uiso 1 1 calc R
C5 C 0.8630(4) 0.1129(4) 0.1271(3) 0.0149(11) Uani 1 1 d .
C9 C 0.7241(5) 0.5335(4) 0.0903(4) 0.0220(13) Uani 1 1 d .
H12 H 0.7865 0.5625 0.0816 0.026 Uiso 1 1 calc R
C10 C 0.6416(4) 0.5878(4) 0.1062(4) 0.0221(13) Uani 1 1 d .
H13 H 0.6474 0.6540 0.1084 0.027 Uiso 1 1 calc R
C11 C 0.5498(4) 0.5432(4) 0.1190(3) 0.0195(12) Uani 1 1 d .
H14 H 0.4927 0.5785 0.1297 0.023 Uiso 1 1 calc R
C8 C 0.7133(4) 0.4353(4) 0.0873(3) 0.0165(12) Uani 1 1 d .
C1 C 0.7300(4) 0.0067(4) 0.1420(4) 0.0189(12) Uani 1 1 d .
H20 H 0.6570 -0.0050 0.1421 0.023 Uiso 1 1 calc R
C2 C 0.8036(4) -0.0676(4) 0.1569(3) 0.0178(12) Uani 1 1 d .
H19 H 0.7820 -0.1285 0.1684 0.021 Uiso 1 1 calc R
C3 C 0.9114(5) -0.0508(4) 0.1545(4) 0.0208(12) Uani 1 1 d .
H18 H 0.9627 -0.1008 0.1624 0.025 Uiso 1 1 calc R
C7 C 0.8011(4) 0.3732(4) 0.0678(3) 0.0169(12) Uani 1 1 d .
H21 H 0.8738 0.4072 0.0853 0.020 Uiso 1 1 calc R
S1 S 0.75116(12) 0.34740(10) -0.05633(9) 0.0218(3) Uani 1 1 d .
C21 C 0.8796(5) 0.3607(4) -0.0857(4) 0.0307(15) Uani 1 1 d .
H22A H 0.9454 0.3567 -0.0295 0.037 Uiso 1 1 calc R
H22B H 0.8840 0.3087 -0.1260 0.037 Uiso 1 1 calc R
C22 C 0.8825(5) 0.4530(5) -0.1325(5) 0.0387(17) Uani 1 1 d .
H23A H 0.8200 0.4552 -0.1910 0.046 Uiso 1 1 calc R
H23B H 0.8726 0.5051 -0.0943 0.046 Uiso 1 1 calc R
O1 O 0.9875(3) 0.4656(3) -0.1492(3) 0.0351(11) Uani 1 1 d .
H1 H 0.9931 0.4247 -0.1855 0.053 Uiso 1 1 calc R
C24 C 0.7546(6) 0.0383(5) 0.8976(4) 0.0324(15) Uani 1 1 d .
C23 C 0.6532(5) -0.0123(5) 0.8965(4) 0.0399(17) Uani 1 1 d .
H24A H 0.6017 0.0316 0.9095 0.060 Uiso 1 1 calc R
H24B H 0.6734 -0.0616 0.9427 0.060 Uiso 1 1 calc R
H24C H 0.6173 -0.0404 0.8366 0.060 Uiso 1 1 calc R
N5 N 0.8341(5) 0.0796(4) 0.8991(4) 0.0389(14) Uani 1 1 d .

loop_
_atom_site_aniso_label
_atom_site_aniso_U_11
_atom_site_aniso_U_22
_atom_site_aniso_U_33
_atom_site_aniso_U_23
_atom_site_aniso_U_13
_atom_site_aniso_U_12
Cd1 0.0123(2) 0.0146(2) 0.0174(2) -0.00034(17) 0.00378(16) -0.00045(16)
Cl1 0.0244(7) 0.0234(7) 0.0188(7) 0.0007(6) 0.0090(6) 0.0012(6)
C15 0.014(3) 0.016(3) 0.023(3) -0.002(2) 0.007(3) -0.002(2)
C18 0.020(3) 0.026(3) 0.041(4) -0.004(3) 0.020(3) -0.002(3)
C16 0.011(3) 0.022(3) 0.021(3) -0.005(2) 0.000(2) 0.001(2)
C19 0.016(3) 0.030(3) 0.029(3) -0.006(3) 0.007(3) -0.007(3)
C20 0.016(3) 0.031(3) 0.021(3) -0.005(3) 0.002(2) 0.000(3)
C17 0.026(3) 0.025(3) 0.023(3) -0.004(3) 0.010(3) -0.001(3)
N4 0.015(2) 0.020(2) 0.020(2) -0.004(2) 0.006(2) 0.000(2)
N2 0.015(2) 0.014(2) 0.017(2) -0.0004(19) 0.0061(19) 0.0002(19)
C6 0.017(3) 0.015(3) 0.014(3) 0.003(2) 0.007(2) 0.003(2)
C14 0.021(3) 0.026(3) 0.015(3) 0.000(2) 0.007(2) -0.006(3)
C13 0.016(3) 0.018(3) 0.017(3) 0.001(2) 0.003(2) 0.002(2)
Cl2 0.0176(7) 0.0223(7) 0.0174(7) -0.0016(6) 0.0023(6) -0.0001(6)
N3 0.014(2) 0.013(2) 0.019(2) -0.0031(19) 0.0041(19) 0.0005(19)
N1 0.016(2) 0.017(2) 0.014(2) -0.0004(19) 0.0046(19) 0.0006(19)
C12 0.019(3) 0.023(3) 0.013(3) 0.003(2) 0.004(2) 0.002(2)
C4 0.015(3) 0.019(3) 0.018(3) 0.001(2) 0.005(2) 0.004(2)
C5 0.016(3) 0.019(3) 0.008(2) 0.000(2) 0.001(2) 0.000(2)
C9 0.018(3) 0.019(3) 0.027(3) 0.003(3) 0.004(3) 0.000(2)
C10 0.026(3) 0.014(3) 0.022(3) -0.001(2) 0.002(3) 0.000(2)
C11 0.017(3) 0.023(3) 0.013(3) 0.002(2) -0.001(2) 0.010(2)
C8 0.016(3) 0.015(3) 0.017(3) 0.000(2) 0.004(2) 0.000(2)
C1 0.013(3) 0.020(3) 0.022(3) -0.002(2) 0.004(2) -0.004(2)
C2 0.022(3) 0.016(3) 0.013(3) -0.002(2) 0.003(2) -0.001(2)
C3 0.021(3) 0.020(3) 0.019(3) 0.000(2) 0.003(3) 0.004(3)
C7 0.017(3) 0.017(3) 0.016(3) -0.003(2) 0.005(2) -0.006(2)
S1 0.0193(7) 0.0288(8) 0.0180(7) 0.0027(6) 0.0076(6) 0.0026(6)
C21 0.036(4) 0.032(4) 0.031(3) 0.001(3) 0.020(3) -0.001(3)
C22 0.031(4) 0.039(4) 0.050(4) 0.014(3) 0.019(3) 0.003(3)
O1 0.033(3) 0.034(3) 0.047(3) 0.005(2) 0.023(2) 0.000(2)
C24 0.038(4) 0.035(4) 0.020(3) 0.000(3) 0.005(3) 0.009(3)
C23 0.045(4) 0.038(4) 0.036(4) 0.002(3) 0.014(3) 0.008(3)
N5 0.038(3) 0.044(4) 0.029(3) 0.002(3) 0.003(3) 0.010(3)

loop_
_atom_type_symbol
_atom_type_description
_atom_type_scat_dispersion_real
_atom_type_scat_dispersion_imag
_atom_type_scat_source
C C 0.0033 0.0016 'International Tables Vol C Tables 4.2.6.8 and 6.1.1.4'
H H 0.0000 0.0000 'International Tables Vol C Tables 4.2.6.8 and 6.1.1.4'
N N 0.0061 0.0033 'International Tables Vol C Tables 4.2.6.8 and 6.1.1.4'
O O 0.0106 0.0060 'International Tables Vol C Tables 4.2.6.8 and 6.1.1.4'
S S 0.1246 0.1234 'International Tables Vol C Tables 4.2.6.8 and 6.1.1.4'
Cl Cl 0.1484 0.1585 'International Tables Vol C Tables 4.2.6.8 and 6.1.1.4'
Cd Cd -0.8075 1.2024 'International Tables Vol C Tables 4.2.6.8 and 6.1.1.4'

loop_
_geom_angle_atom_site_label_1
_geom_angle_atom_site_label_2
_geom_angle_atom_site_label_3
_geom_angle
N1 Cd1 N3 140.10(14)
N1 Cd1 N2 70.05(14)
N3 Cd1 N2 70.11(14)
N1 Cd1 Cl2 101.54(11)
N3 Cd1 Cl2 104.58(10)
N2 Cd1 Cl2 128.38(11)
N1 Cd1 Cl1 97.92(11)
N3 Cd1 Cl1 97.59(10)
N2 Cd1 Cl1 116.36(10)
Cl2 Cd1 Cl1 115.23(5)
C16 C15 N4 123.3(5)
C16 C15 C20 118.6(5)
N4 C15 C20 118.1(5)
C17 C18 C19 118.6(5)
C17 C16 C15 120.3(5)
C20 C19 C18 120.8(5)
C19 C20 C15 120.0(5)
C18 C17 C16 121.6(5)
C15 N4 C6 123.9(4)
C15 N4 C14 119.9(4)
C6 N4 C14 109.2(4)
C6 N2 C7 114.5(4)
C6 N2 C13 102.1(4)
C7 N2 C13 110.3(4)
C6 N2 Cd1 114.7(3)
C7 N2 Cd1 108.4(3)
C13 N2 Cd1 106.3(3)
N4 C6 N2 106.3(4)
N4 C6 C5 111.0(4)
N2 C6 C5 110.9(4)
N4 C14 C13 103.4(4)
N2 C13 C14 105.0(4)
C12 N3 C8 117.8(4)
C12 N3 Cd1 124.7(3)
C8 N3 Cd1 117.3(3)
C5 N1 C1 118.1(4)
C5 N1 Cd1 120.2(3)
C1 N1 Cd1 121.7(3)
N3 C12 C11 123.2(5)
C3 C4 C5 119.3(5)
N1 C5 C4 121.8(5)
N1 C5 C6 117.9(4)
C4 C5 C6 120.2(5)
C10 C9 C8 119.1(5)
C9 C10 C11 119.4(5)
C10 C11 C12 118.1(5)
N3 C8 C9 122.3(5)
N3 C8 C7 117.0(4)
C9 C8 C7 120.7(5)
N1 C1 C2 123.0(5)
C1 C2 C3 118.6(5)
C4 C3 C2 119.1(5)
N2 C7 C8 108.8(4)
N2 C7 S1 110.9(3)
C8 C7 S1 107.9(4)
C21 S1 C7 102.7(3)
C22 C21 S1 112.2(4)
O1 C22 C21 111.6(5)
N5 C24 C23 178.8(7)

loop_
_geom_bond_atom_site_label_1
_geom_bond_atom_site_label_2
_geom_bond_distance
Cd1 N1 2.332(4)
Cd1 N3 2.356(4)
Cd1 N2 2.400(4)
Cd1 Cl2 2.4319(13)
Cd1 Cl1 2.4727(13)
C15 C16 1.390(8)
C15 N4 1.395(7)
C15 C20 1.413(7)
C18 C17 1.376(8)
C18 C19 1.400(8)
C16 C17 1.378(8)
C19 C20 1.377(8)
N4 C6 1.464(7)
N4 C14 1.477(7)
N2 C6 1.465(6)
N2 C7 1.493(6)
N2 C13 1.511(6)
C6 C5 1.519(7)
C14 C13 1.522(7)
N3 C12 1.335(6)
N3 C8 1.343(6)
N1 C5 1.339(6)
N1 C1 1.347(6)
C12 C11 1.383(7)
C4 C3 1.368(7)
C4 C5 1.379(7)
C9 C10 1.371(7)
C9 C8 1.381(7)
C10 C11 1.381(7)
C8 C7 1.511(7)
C1 C2 1.357(7)
C2 C3 1.385(7)
C7 S1 1.828(5)
S1 C21 1.824(6)
C21 C22 1.485(8)
C22 O1 1.436(7)
C24 N5 1.146(8)
C24 C23 1.451(9)
